data_2229508
loop_
_publ_author_name
'Najafi, Ezzatollah'
'Amini, Mostafa M.'
'Ng, Seik Weng'

_publ_section_title
;
 <i>catena</i>-Poly[[dimethylbis(thiocyanato-\k<i>N</i>)tin(IV)]-\m-(4,4'-bipyridine-\k^2^<i>N</i>:<i>N</i>')]
;
_journal_coeditor_code SI2334
_journal_issue 3
_journal_name_full 'Acta Crystallographica Section E'
_journal_page_first m350
_journal_paper_doi 10.1107/S1600536811005459
_journal_volume 67
_journal_year 2011
_chemical_formula_iupac '[Sn (C H3)2 (N C S)2 (C10 H8 N2)]'
_chemical_formula_moiety 'C14 H14 N4 S2 Sn'
_chemical_formula_sum 'C14 H14 N4 S2 Sn'
_chemical_formula_weight 421.10
_chemical_name_systematic
;
<i>catena</i>-Poly[[dimethylbis(thiocyanato-\k<i>N</i>)tin(IV)]-
\m-(4,4'-bipyridine-\k^2^<i>N</i>:<i>N</i>')]
;
_space_group_IT_number 12
_symmetry_cell_setting monoclinic
_symmetry_space_group_name_Hall '-C 2y'
_symmetry_space_group_name_H-M 'C 1 2/m 1'
_atom_sites_solution_hydrogens geom
_atom_sites_solution_primary direct
_atom_sites_solution_secondary difmap
_audit_creation_method SHELXL-97
_cell_angle_alpha 90.00
_cell_angle_beta 115.8170(10)
_cell_angle_gamma 90.00
_cell_formula_units_Z 2
_cell_length_a 10.8697(8)
_cell_length_b 7.7741(6)
_cell_length_c 11.3979(8)
_cell_measurement_reflns_used 3765
_cell_measurement_temperature 295(2)
_cell_measurement_theta_max 28.3
_cell_measurement_theta_min 3.8
_cell_volume 867.01(11)
_computing_cell_refinement 'SAINT (Bruker, 2009)'
_computing_data_collection 'APEX2 (Bruker, 2009)'
_computing_data_reduction 'SAINT (Bruker, 2009)'
_computing_molecular_graphics 'X-SEED (Barbour, 2001)'
_computing_publication_material 'publCIF (Westrip, 2010)'
_computing_structure_refinement 'SHELXL97 (Sheldrick, 2008)'
_computing_structure_solution 'SHELXS97 (Sheldrick, 2008)'
_diffrn_ambient_temperature 295(2)
_diffrn_measured_fraction_theta_full 0.989
_diffrn_measured_fraction_theta_max 0.989
_diffrn_measurement_device_type 'Bruker SMART APEX'
_diffrn_measurement_method \w
_diffrn_radiation_monochromator graphite
_diffrn_radiation_source 'fine-focus sealed tube'
_diffrn_radiation_type MoK\a
_diffrn_radiation_wavelength 0.71073
_diffrn_reflns_av_R_equivalents 0.0208
_diffrn_reflns_av_sigmaI/netI 0.0187
_diffrn_reflns_limit_h_max 13
_diffrn_reflns_limit_h_min -14
_diffrn_reflns_limit_k_max 10
_diffrn_reflns_limit_k_min -10
_diffrn_reflns_limit_l_max 14
_diffrn_reflns_limit_l_min -14
_diffrn_reflns_number 4033
_diffrn_reflns_theta_full 27.50
_diffrn_reflns_theta_max 27.50
_diffrn_reflns_theta_min 3.35
_diffrn_standards_decay_% 0
_diffrn_standards_interval_count 0
_diffrn_standards_interval_time 0
_diffrn_standards_number 0
_exptl_absorpt_coefficient_mu 1.712
_exptl_absorpt_correction_T_max 0.8474
_exptl_absorpt_correction_T_min 0.6276
_exptl_absorpt_correction_type multi-scan
_exptl_absorpt_process_details '(SADABS; Sheldrick, 1996)'
_exptl_crystal_colour Colorless
_exptl_crystal_density_diffrn 1.613
_exptl_crystal_density_method 'not measured'
_exptl_crystal_description Prism
_exptl_crystal_F_000 416
_exptl_crystal_size_max 0.30
_exptl_crystal_size_mid 0.20
_exptl_crystal_size_min 0.10
_refine_diff_density_max 0.491
_refine_diff_density_min -0.821
_refine_ls_extinction_method none
_refine_ls_goodness_of_fit_ref 1.078
_refine_ls_hydrogen_treatment constr
_refine_ls_matrix_type full
_refine_ls_number_parameters 64
_refine_ls_number_reflns 1066
_refine_ls_number_restraints 0
_refine_ls_restrained_S_all 1.078
_refine_ls_R_factor_all 0.0231
_refine_ls_R_factor_gt 0.0230
_refine_ls_shift/su_max 0.001
_refine_ls_shift/su_mean 0.001
_refine_ls_structure_factor_coef Fsqd
_refine_ls_weighting_details 'calc w=1/[\s^2^(Fo^2^)+(0.0480P)^2^+0.1158P] where P=(Fo^2^+2Fc^2^)/3'
_refine_ls_weighting_scheme calc
_refine_ls_wR_factor_gt 0.0606
_refine_ls_wR_factor_ref 0.0606
_reflns_number_gt 1064
_reflns_number_total 1066
_reflns_threshold_expression I>2\s(I)
_cod_data_source_file si2334.cif
_cod_data_source_block I
_cod_original_cell_volume 867.00(10)
_cod_original_sg_symbol_H-M 'C 2/m'
_cod_database_code 2229508
_cod_database_fobs_code 2229508

loop_
_symmetry_equiv_pos_as_xyz
'x, y, z'
'-x, y, -z'
'x+1/2, y+1/2, z'
'-x+1/2, y+1/2, -z'
'-x, -y, -z'
'x, -y, z'
'-x+1/2, -y+1/2, -z'
'x+1/2, -y+1/2, z'

loop_
_atom_site_type_symbol
_atom_site_label
_atom_site_fract_x
_atom_site_fract_y
_atom_site_fract_z
_atom_site_U_iso_or_equiv
_atom_site_adp_type
_atom_site_calc_flag
_atom_site_refinement_flags
_atom_site_occupancy
_atom_site_disorder_assembly
_atom_site_disorder_group
Sn Sn1 0.5000 0.5000 0.5000 0.03309(11) Uani d S 1 . .
S S1 0.6834(2) 0.5000 0.18029(16) 0.0967(5) Uani d S 1 . .
N N1 0.3011(3) 0.5000 0.2981(2) 0.0404(5) Uani d S 1 . .
N N2 0.6379(4) 0.5000 0.3960(4) 0.0763(12) Uani d S 1 . .
C C1 0.5000 0.2290(5) 0.5000 0.0713(12) Uani d S 1 . .
H H1A 0.5254 0.1878 0.5869 0.107 Uiso calc PR 0.50 . .
H H1B 0.5644 0.1878 0.4697 0.107 Uiso calc PR 0.50 . .
H H1C 0.4103 0.1878 0.4434 0.107 Uiso calc PR 0.50 . .
C C2 0.1780(4) 0.5000 0.2946(3) 0.0713(14) Uani d S 1 . .
H H2 0.1717 0.5000 0.3734 0.086 Uiso calc SR 1 . .
C C3 0.0584(4) 0.5000 0.1812(3) 0.0721(15) Uani d S 1 . .
H H3 -0.0254 0.5000 0.1849 0.087 Uiso calc SR 1 . .
C C4 0.0628(3) 0.5000 0.0623(3) 0.0388(6) Uani d S 1 . .
C C5 0.1893(4) 0.5000 0.0663(4) 0.102(3) Uani d S 1 . .
H H5 0.1985 0.5000 -0.0112 0.122 Uiso calc SR 1 . .
C C6 0.3047(4) 0.5000 0.1840(4) 0.099(2) Uani d S 1 . .
H H6 0.3896 0.5000 0.1826 0.119 Uiso calc SR 1 . .
C C7 0.6565(3) 0.5000 0.3071(4) 0.0501(8) Uani d S 1 . .

loop_
_atom_site_aniso_label
_atom_site_aniso_U_11
_atom_site_aniso_U_22
_atom_site_aniso_U_33
_atom_site_aniso_U_12
_atom_site_aniso_U_13
_atom_site_aniso_U_23
Sn1 0.02266(15) 0.04968(17) 0.02072(15) 0.000 0.00366(10) 0.000
S1 0.1031(11) 0.1490(14) 0.0594(8) 0.000 0.0554(8) 0.000
N1 0.0246(11) 0.0643(15) 0.0225(11) 0.000 0.0011(9) 0.000
N2 0.0413(17) 0.146(4) 0.0449(19) 0.000 0.0216(16) 0.000
C1 0.064(3) 0.0532(19) 0.068(3) 0.000 0.002(2) 0.000
C2 0.0298(16) 0.154(5) 0.0201(15) 0.000 0.0018(13) 0.000
C3 0.0252(16) 0.157(5) 0.0280(17) 0.000 0.0057(14) 0.000
C4 0.0231(13) 0.0624(16) 0.0215(13) 0.000 0.0009(12) 0.000
C5 0.0260(17) 0.253(8) 0.0205(17) 0.000 0.0053(14) 0.000
C6 0.0210(16) 0.244(8) 0.0231(17) 0.000 0.0016(14) 0.000
C7 0.0300(15) 0.077(2) 0.0387(17) 0.000 0.0110(13) 0.000

loop_
_atom_type_symbol
_atom_type_description
_atom_type_scat_dispersion_real
_atom_type_scat_dispersion_imag
_atom_type_scat_source
C C 0.0033 0.0016 'International Tables Vol C Tables 4.2.6.8 and 6.1.1.4'
H H 0.0000 0.0000 'International Tables Vol C Tables 4.2.6.8 and 6.1.1.4'
N N 0.0061 0.0033 'International Tables Vol C Tables 4.2.6.8 and 6.1.1.4'
S S 0.1246 0.1234 'International Tables Vol C Tables 4.2.6.8 and 6.1.1.4'
Sn Sn -0.6537 1.4246 'International Tables Vol C Tables 4.2.6.8 and 6.1.1.4'

loop_
_geom_angle_atom_site_label_1
_geom_angle_atom_site_label_2
_geom_angle_atom_site_label_3
_geom_angle_site_symmetry_1
_geom_angle_site_symmetry_3
_geom_angle
_geom_angle_publ_flag
C1 Sn1 C1 5_666 . 180.0 ?
C1 Sn1 N2 5_666 5_666 90.0 ?
C1 Sn1 N2 . 5_666 90.0000(10) ?
C1 Sn1 N2 5_666 . 90.0000(10) ?
C1 Sn1 N2 . . 90.0 ?
N2 Sn1 N2 5_666 . 180.0000(10) ?
C1 Sn1 N1 5_666 5_666 90.0000(10) ?
C1 Sn1 N1 . 5_666 90.0000(10) ?
N2 Sn1 N1 5_666 5_666 91.34(12) ?
N2 Sn1 N1 . 5_666 88.66(12) ?
C1 Sn1 N1 5_666 . 90.0 ?
C1 Sn1 N1 . . 90.0000(10) ?
N2 Sn1 N1 5_666 . 88.66(12) ?
N2 Sn1 N1 . . 91.34(12) ?
N1 Sn1 N1 5_666 . 180.0 ?
C6 N1 C2 . . 115.8(3) ?
C6 N1 Sn1 . . 123.4(2) ?
C2 N1 Sn1 . . 120.8(2) ?
C7 N2 Sn1 . . 153.1(3) ?
Sn1 C1 H1A . . 109.5 ?
Sn1 C1 H1B . . 109.5 ?
H1A C1 H1B . . 109.5 ?
Sn1 C1 H1C . . 109.5 ?
H1A C1 H1C . . 109.5 ?
H1B C1 H1C . . 109.5 ?
N1 C2 C3 . . 123.9(3) ?
N1 C2 H2 . . 118.1 ?
C3 C2 H2 . . 118.1 ?
C4 C3 C2 . . 120.0(3) ?
C4 C3 H3 . . 120.0 ?
C2 C3 H3 . . 120.0 ?
C5 C4 C3 . . 115.9(3) ?
C5 C4 C4 . 5_565 122.0(3) ?
C3 C4 C4 . 5_565 122.1(4) ?
C4 C5 C6 . . 120.7(3) ?
C4 C5 H5 . . 119.6 ?
C6 C5 H5 . . 119.6 ?
N1 C6 C5 . . 123.6(3) ?
N1 C6 H6 . . 118.2 ?
C5 C6 H6 . . 118.2 ?
N2 C7 S1 . . 179.8(4) ?

loop_
_geom_bond_atom_site_label_1
_geom_bond_atom_site_label_2
_geom_bond_site_symmetry_2
_geom_bond_distance
_geom_bond_publ_flag
Sn1 C1 5_666 2.107(4) ?
Sn1 C1 . 2.107(4) ?
Sn1 N2 5_666 2.280(3) ?
Sn1 N2 . 2.280(3) ?
Sn1 N1 5_666 2.374(2) ?
Sn1 N1 . 2.374(2) ?
S1 C7 . 1.595(4) ?
N1 C6 . 1.318(5) ?
N1 C2 . 1.321(5) ?
N2 C7 . 1.116(5) ?
C1 H1A . 0.9600 ?
C1 H1B . 0.9600 ?
C1 H1C . 0.9600 ?
C2 C3 . 1.378(5) ?
C2 H2 . 0.9300 ?
C3 C4 . 1.376(4) ?
C3 H3 . 0.9300 ?
C4 C5 . 1.356(5) ?
C4 C4 5_565 1.480(5) ?
C5 C6 . 1.381(5) ?
C5 H5 . 0.9300 ?
C6 H6 . 0.9300 ?

loop_
_geom_torsion_atom_site_label_1
_geom_torsion_atom_site_label_2
_geom_torsion_atom_site_label_3
_geom_torsion_atom_site_label_4
_geom_torsion_site_symmetry_1
_geom_torsion_site_symmetry_2
_geom_torsion_site_symmetry_3
_geom_torsion_site_symmetry_4
_geom_torsion
_geom_torsion_publ_flag
C1 Sn1 N1 C6 5_666 . . . 90.0 ?
C1 Sn1 N1 C6 . . . . -90.0 ?
N2 Sn1 N1 C6 5_666 . . . 180.0 ?
N2 Sn1 N1 C6 . . . . 0.0 ?
C1 Sn1 N1 C2 5_666 . . . -90.0 ?
C1 Sn1 N1 C2 . . . . 90.0 ?
N2 Sn1 N1 C2 5_666 . . . 0.0 ?
N2 Sn1 N1 C2 . . . . 180.0 ?
C1 Sn1 N2 C7 5_666 . . . -90.0000(10) ?
C1 Sn1 N2 C7 . . . . 90.0000(10) ?
N1 Sn1 N2 C7 5_666 . . . 180.000(2) ?
N1 Sn1 N2 C7 . . . . 0.000(2) ?
C6 N1 C2 C3 . . . . 0.0 ?
Sn1 N1 C2 C3 . . . . 180.0 ?
N1 C2 C3 C4 . . . . 0.0 ?
C2 C3 C4 C5 . . . . 0.0 ?
C2 C3 C4 C4 . . . 5_565 180.0 ?
C3 C4 C5 C6 . . . . 0.0 ?
C4 C4 C5 C6 5_565 . . . 180.0 ?
C2 N1 C6 C5 . . . . 0.0 ?
Sn1 N1 C6 C5 . . . . 180.0 ?
C4 C5 C6 N1 . . . . 0.0 ?
